data_2003507
loop_
_publ_author_name
'Gzella, A.'
'Wrzeciono, U.'

_publ_section_title
;
 Azoles. 38. Struktur der Molekularverbindung von 3,5-Dinitroindazol,
 5-Nitro-3-piperazinoindazol und Methanol
;
_journal_issue 5
_journal_name_full 'Acta Crystallographica Section C'
_journal_page_first 963
_journal_page_last 967
_journal_paper_doi 10.1107/S0108270194008954
_journal_volume 51
_journal_year 1995
_chemical_compound_source 'Synthese, Kristallisation aus CH~3~OH'
_chemical_formula_sum 'C19 H21 N9 O7'
_chemical_formula_weight 487.43
_space_group_IT_number 9
_symmetry_cell_setting monoclinic
_symmetry_space_group_name_Hall 'C -2yc'
_symmetry_space_group_name_H-M 'C 1 c 1'
_atom_type_scat_source 'SHELX76 (Sheldrick, 1976)'
_cell_angle_alpha 90
_cell_angle_beta 101.53(2)
_cell_angle_gamma 90
_cell_formula_units_Z 4
_cell_length_a 10.197(7)
_cell_length_b 10.623(1)
_cell_length_c 20.080(3)
_cell_measurement_reflns_used 25
_cell_measurement_temperature 293(2)
_cell_measurement_theta_max 25
_cell_measurement_theta_min 12
_cell_volume 2131.2(15)
_diffrn_measurement_device 'Enraf-Nonius CAD-4'
_diffrn_measurement_method \w-2\q
_diffrn_radiation_type CuK\a
_diffrn_radiation_wavelength 1.54178
_diffrn_reflns_av_R_equivalents 0.0318
_diffrn_reflns_limit_h_max 12
_diffrn_reflns_limit_h_min -12
_diffrn_reflns_limit_k_max 13
_diffrn_reflns_limit_k_min 0
_diffrn_reflns_limit_l_max 24
_diffrn_reflns_limit_l_min 0
_diffrn_reflns_number 2429
_diffrn_reflns_theta_max 75
_diffrn_standards_decay_% <6
_diffrn_standards_interval_count 100
_diffrn_standards_number 2
_exptl_absorpt_coefficient_mu 0.907
_exptl_absorpt_correction_T_max 0.9828
_exptl_absorpt_correction_T_min 0.5111
_exptl_absorpt_correction_type Experimentell
_exptl_crystal_colour dunkelgelb
_exptl_crystal_density_diffrn 1.519
_exptl_crystal_description tafeln
_exptl_crystal_size_max 0.30
_exptl_crystal_size_mid 0.25
_exptl_crystal_size_min 0.05
_refine_diff_density_max 0.40
_refine_diff_density_min -0.36
_refine_ls_extinction_coef '\c = 0.0055(11)'
_refine_ls_extinction_method "F~c~' = F~c~(1 - 0.0001\cF~c~^2^/sin \q)"
_refine_ls_goodness_of_fit_obs 1.8529
_refine_ls_hydrogen_treatment 'noref (4 H Atome vernachl\"assigt)'
_refine_ls_number_parameters 315
_refine_ls_number_reflns 1583
_refine_ls_R_factor_obs 0.0889
_refine_ls_shift/esd_max 0.02
_refine_ls_structure_factor_coef F
_refine_ls_weighting_details 'w = 1/[\s^2^(F~o~)+0.001F~o~^2^]'
_refine_ls_weighting_scheme calc
_refine_ls_wR_factor_obs 0.0947
_reflns_number_observed 1583
_reflns_number_total 1863
_reflns_observed_criterion F>=2\s(F)
_cod_data_source_file sh1092.cif
_cod_data_source_block sh1092a
_cod_depositor_comments
;
 Marking attached hydrogen atoms.

 Antanas Vaitkus,
 2017-03-27

The following automatic conversions were performed:

'_refine_ls_weighting_scheme' value '1/[\s^2^(F~o~)+0.001F~o~^2^]'
was changed to 'calc'. New tag '_refine_ls_weighting_details' was
created. The value of the new tag was set to 'w =
1/[\s^2^(F~o~)+0.001F~o~^2^]'.

Automatic conversion script
Id: cif_fix_values 3143 2015-03-26 13:38:13Z robertas 
;
_cod_original_cell_volume 2131.2(9)
_cod_original_sg_symbol_H-M 'C c'
_cod_database_code 2003507

loop_
_symmetry_equiv_pos_as_xyz
x,y,z
x,-y,1/2+z
1/2+x,1/2+y,z
1/2+x,1/2-y,1/2+z

loop_
_atom_site_label
_atom_site_fract_x
_atom_site_fract_y
_atom_site_fract_z
_atom_site_U_iso_or_equiv
_atom_site_attached_hydrogens
N(1A) 0.5114(12) 1.0786(6) 0.4591(5) 0.062(2) 0
N(2A) 0.4621(13) 0.9600(6) 0.4619(5) 0.065(2) 0
C(3A) 0.4794(14) 0.9275(7) 0.5274(5) 0.060(3) 0
C(4A) 0.5816(13) 1.0440(8) 0.6423(5) 0.056(3) 0
C(5A) 0.6344(15) 1.1607(10) 0.6601(6) 0.078(4) 0
C(6A) 0.6531(15) 1.2544(9) 0.6132(7) 0.081(4) 0
C(7A) 0.6169(15) 1.2353(8) 0.5483(7) 0.072(3) 0
C(8A) 0.5582(14) 1.1173(7) 0.5249(5) 0.056(3) 0
C(9A) 0.5402(14) 1.0250(7) 0.5725(5) 0.055(3) 0
N(10A) 0.4465(13) 0.8051(6) 0.5458(5) 0.067(3) 0
O(11A) 0.3944(12) 0.7304(6) 0.5015(5) 0.093(3) 0
O(12A) 0.4693 0.7776(5) 0.6065 0.082(2) 0
N(13A) 0.6808(18) 1.1836(11) 0.7331(6) 0.120(5) 0
O(14A) 0.6588(16) 1.1052(10) 0.7737(5) 0.123(4) 0
O(15A) 0.739(2) 1.2808(10) 0.7510(7) 0.218(5) 0
N(1B) 0.3929(13) 0.5020(6) 0.1028(5) 0.067(5) 0
N(2B) 0.4003(14) 0.5412(6) 0.1687(5) 0.080(3) 0
C(3B) 0.3487(14) 0.6586(7) 0.1630(5) 0.058(3) 0
C(4B) 0.2551(15) 0.8023(8) 0.0575(5) 0.063(3) 0
C(5B) 0.2344(13) 0.7957(7) -0.0109(5) 0.051(3) 0
C(6B) 0.2634(15) 0.6904(8) -0.0488(5) 0.066(3) 0
C(7B) 0.3177(4) 0.5861(8) -0.0136(5) 0.067(3) 0
C(8B) 0.3394(14) 0.5879(7) 0.0562(6) 0.056(3) 0
C(9B) 0.3103(4) 0.6958(7) 0.0940(5) 0.053(2) 0
N(10B) 0.3529(13) 0.7259(6) 0.2230(5) 0.069(2) 0
C(11B) 0.2489(19) 0.8224(10) 0.2212(6) 0.096(3) 0
C(12B) 0.2830(19) 0.9092(9) 0.2815(6) 0.104(3) 0
N(13B) 0.3019(4) 0.8347(8) 0.3457(5) 0.079(3) 0
C(14B) 0.4104(18) 0.7367(12) 0.3450(7) 0.100(5) 0
C(15B) 0.3805(17) 0.6556(10) 0.2845(6) 0.086(3) 0
N(16B) 0.1801(14) 0.9086(7) -0.0512(5) 0.080(3) 0
O(17B) 0.1456(14) 0.9955(7) -0.0182(5) 0.114(3) 0
O(18B) 0.1731(14) 0.9102(7) -0.1115(5) 0.096(3) 0
O(19) 0.5612(6) 1.2143(10) 0.3492(6) 0.129(4) 1
C(20) 0.486(6) 1.302(10) 0.286(7) 0.74(6) 3
H(41A) 0.573 0.972 0.679 0.068 0
H(61A) 0.698 1.343 0.631 0.089 0
H(71A) 0.631 1.308 0.513 0.085 0
H(11B) 0.427 0.411 0.090 0.066 0
H(41B) 0.230 0.886 0.083 0.066 0
H(61B) 0.243 0.692 -0.104 0.071 0
H(71B) 0.343 0.504 -0.040 0.073 0
H(111B) 0.241 0.877 0.175 0.104 0
H(112B) 0.154 0.777 0.222 0.104 0
H(121B) 0.203 0.976 0.280 0.110 0
H(122B) 0.374 0.959 0.279 0.110 0
H(131B) 0.209 0.788 0.349 0.080 0
H(132B) 0.332 0.897 0.389 0.080 0
H(141B) 0.419 0.679 0.390 0.112 0
H(142B) 0.504 0.784 0.346 0.112 0
H(151B) 0.294 0.598 0.287 0.095 0
H(152B) 0.466 0.595 0.284 0.095 0

loop_
_geom_angle_atom_site_label_1
_geom_angle_atom_site_label_2
_geom_angle_atom_site_label_3
_geom_angle
_geom_angle_publ_flag
N(2A) C(3A) C(9A) 113.0(10) yes
C(3A) C(9A) C(8A) 100.0(10) yes
N(2B) C(3B) C(9B) 112.0(10) yes
C(3B) C(9B) C(8B) 104.0(10) yes
N(2A) N(1A) C(8A) 107.0(10) yes
N(1A) N(2A) C(3A) 108.0(10) yes
N(2A) C(3A) N(10A) 120.0(10) yes
C(9A) C(3A) N(10A) 127.0(10) yes
C(5A) C(4A) C(9A) 115.0(10) yes
C(4A) C(5A) C(6A) 124.0(10) yes
C(4A) C(5A) N(13A) 116.0(10) yes
C(6A) C(5A) N(13A) 119.0(10) yes
C(5A) C(6A) C(7A) 121.0(10) yes
C(6A) C(7A) C(8A) 119.0(10) yes
N(1A) C(8A) C(7A) 128.0(10) yes
N(1A) C(8A) C(9A) 112.0(10) yes
C(7A) C(8A) C(9A) 119.0(10) yes
C(3A) C(9A) C(4A) 138.0(10) yes
C(4A) C(9A) C(8A) 122.0(10) yes
C(3A) N(10A) O(11A) 120.0(10) yes
C(3A) N(10A) O(12A) 118.0(10) yes
O(11A) N(10A) O(12A) 122.0(10) yes
C(5A) N(13A) O(14A) 119.0(10) yes
C(5A) N(13A) O(15A) 119.0(10) yes
O(14A) N(13A) O(15A) 122.0(10) yes
N(2B) N(1B) C(8B) 114.0(10) yes
N(1B) N(2B) C(3B) 105.0(10) yes
N(2B) C(3B) N(10B) 117.0(10) yes
C(9B) C(3B) N(10B) 131.0(10) yes
C(5B) C(4B) C(9B) 117.0(10) yes
C(4B) C(5B) C(6B) 126.0(10) yes
C(4B) C(5B) N(16B) 118.0(10) yes
C(6B) C(5B) N(16B) 116.0(10) yes
C(5B) C(6B) C(7B) 118.0(10) yes
C(6B) C(7B) C(8B) 119.0(10) yes
N(1B) C(8B) C(7B) 132.0(10) yes
N(1B) C(8B) C(9B) 106.0(10) yes
C(7B) C(8B) C(9B) 123.0(10) yes
C(3B) C(9B) C(4B) 138.0(10) yes
C(4B) C(9B) C(8B) 118.0(10) yes
C(3B) N(10B) C(11B) 116.0(10) yes
C(3B) N(10B) C(15B) 117.0(10) yes
C(11B) N(10B) C(15B) 114.0(10) yes
N(10B) C(11B) C(12B) 111.0(10) yes
C(11B) C(12B) N(13B) 110.0(10) yes
C(12B) N(13B) C(14B) 109.0(10) yes
N(13B) C(14B) C(15B) 112.0(10) yes
N(10B) C(15B) C(14B) 113.0(10) yes
C(5B) N(16B) O(17B) 115.0(10) yes
C(5B) N(16B) O(18B) 120.0(10) yes
O(17B) N(16B) O(18B) 125.0(10) yes

loop_
_geom_bond_atom_site_label_1
_geom_bond_atom_site_label_2
_geom_bond_distance
_geom_bond_publ_flag
N(1A) N(2A) 1.360(10) yes
N(1A) C(8A) 1.370(10) yes
N(2A) C(3A) 1.340(10) yes
C(3A) C(9A) 1.430(10) yes
C(3A) N(10A) 1.410(10) yes
C(8A) C(9A) 1.410(10) yes
N(1B) N(2B) 1.370(10) yes
N(1B) C(8B) 1.340(10) yes
N(2B) C(3B) 1.350(10) yes
C(3B) C(9B) 1.420(10) yes
C(3B) N(10B) 1.400(10) yes
C(8B) C(9B) 1.440(10) yes
N(10B) C(11B) 1.470(10) yes
N(10B) C(15B) 1.420(10) yes
C(12B) N(13B) 1.490(10) yes
N(13B) C(14B) 1.52(2) yes
